data_1535451
loop_
_publ_author_name
'Tikhomirov, G.A.'
'Kemnitz, E.'
'Morozov, I.V.'
'Znamenkov, K.O.'
'Troyanov, S.I.'

_publ_section_title
;
 Anhydrous nitrates and nitrosonium nitratometallates of manganese and
 cobalt, M (N O3)2, N O (Mn (N O3)3), and (N O)2 (Co (N O3)4): synthesis
 and crystal structure
;
_journal_name_full 'Zeitschrift fuer Anorganische und Allgemeine Chemie'
_journal_page_first 269
_journal_page_last 273
_journal_volume 628
_journal_year 2002
_chemical_formula_sum 'Co N6 O14'
_chemical_name_systematic '(N O)2 (Co (N O3)4)'
_space_group_IT_number 15
_symmetry_space_group_name_Hall '-C 2yc'
_symmetry_space_group_name_H-M 'C 1 2/c 1'
_cell_angle_alpha 90
_cell_angle_beta 120.9
_cell_angle_gamma 90
_cell_formula_units_Z 12
_cell_length_a 14.436
_cell_length_b 19.154
_cell_length_c 13.724
_cell_volume 3256.171
_citation_journal_id_ASTM ZAACAB
_cod_data_source_file Tikhomirov_ZAACAB_2002_317.cif
_cod_data_source_block Co1N6O14
_cod_original_formula_sum 'Co1 N6 O14'
_cod_database_code 1535451

loop_
_symmetry_equiv_pos_as_xyz
x,y,z
-x,y,-z+1/2
-x,-y,-z
x,-y,z-1/2
x+1/2,y+1/2,z
-x+1/2,y+1/2,-z+1/2
-x+1/2,-y+1/2,-z
x+1/2,-y+1/2,z-1/2

loop_
_atom_site_label
_atom_site_type_symbol
_atom_site_fract_x
_atom_site_fract_y
_atom_site_fract_z
_atom_site_occupancy
_atom_site_U_iso_or_equiv
N6 N+5 0.155 0.3723 0.3344 1 0.0
N8 N+3 0.7255 0.2088 0.0775 1 0.0
N2 N+5 -0.0095 0.2083 0.1054 1 0.0
N4 N+5 -0.0527 0.1077 0.862 1 0.0
O11 O-2 -0.1329 0.1114 0.762 1 0.0
N1 N+5 -0.1618 0.0207 0.1361 1 0.0
N5 N+5 0.0474 0.5674 0.1344 1 0.0
O6 O-2 -0.0385 0.2571 0.0385 1 0.0
O1 O-2 -0.148 0.0599 0.2205 1 0.0
O7 O-2 0.0704 0.288 0.8861 1 0.0
O2 O-2 -0.0845 0.0242 0.1164 1 0.0
O9 O-2 0.2311 0.3285 0.9436 1 0.0
O10 O-2 0.0324 0.139 0.8855 1 0.0
N7 N+3 0.1577 0.3254 0.0998 1 0.0
O5 O-2 0.0845 0.1881 0.1617 1 0.0
O16 O-2 0.104 0.4132 0.2491 1 0.0
O17 O-2 0.1985 0.3195 0.3212 1 0.0
O12 O-2 -0.0563 0.0714 0.9345 1 0.0
N3 N+5 0.1525 0.2929 0.8782 1 0.0
N9 N+3 0.1923 0.0258 0.089 1 0.0
Co2 Co+2 0 0.20291 0.75 1 0.0
O21 O-2 0.1574 0.0692 0.0858 1 0.0
Co1 Co+2 0 0.10318 0.25 1 0.0
O19 O-2 0.1446 0.3773 0.0963 1 0.0
O3 O-2 -0.2428 -0.0144 0.078 1 0.0
Co3 Co+2 0 0.48611 0.25 1 0.0
O18 O-2 0.1577 0.3853 0.4235 1 0.0
O14 O-2 0.1149 0.5644 0.2401 1 0.0
O15 O-2 0.0636 0.6044 0.0705 1 0.0
O20 O-2 0.7255 0.1848 0.1471 1 0.0
O8 O-2 0.1515 0.2529 0.8016 1 0.0
O4 O-2 -0.0794 0.1783 0.1222 1 0.0
O13 O-2 -0.0387 0.5307 0.0972 1 0.0
